data_7008329
loop_
_publ_author_name
'Conway, Ben'
'Hevia, Eva'
'Kennedy, Alan R.'
'Mulvey, Robert E.'
'Weatherstone, Susan'

_publ_section_title
;
 Synthesis and characterisation of a series of alkylmagnesium amide and
 related oxygen-contaminated "alkoxy" compounds.
;
_journal_issue 8
_journal_name_full 'Dalton transactions (Cambridge, England : 2003)'
_journal_page_first 1532
_journal_page_last 1544
_journal_paper_doi 10.1039/b501502b
_journal_year 2005
_chemical_formula_sum 'C24 H52 Mg2 O4'
_chemical_formula_weight 453.28
_chemical_name_systematic
;
?
;
_space_group_IT_number 14
_symmetry_cell_setting monoclinic
_symmetry_space_group_name_Hall '-P 2yn'
_symmetry_space_group_name_H-M 'P 1 21/n 1'
_atom_sites_solution_hydrogens geom
_atom_sites_solution_primary direct
_atom_sites_solution_secondary difmap
_audit_creation_method SHELXL-97
_cell_angle_alpha 90.00
_cell_angle_beta 90.008(2)
_cell_angle_gamma 90.00
_cell_formula_units_Z 2
_cell_length_a 9.0535(4)
_cell_length_b 9.8832(5)
_cell_length_c 16.1712(11)
_cell_measurement_reflns_used 1958
_cell_measurement_temperature 150(2)
_cell_measurement_theta_max 27.48
_cell_measurement_theta_min 1.00
_cell_volume 1446.96(14)
_computing_data_collection 'Denzo & Collect'
_computing_structure_refinement 'SHELXL-97 (Sheldrick, 1997)'
_diffrn_ambient_temperature 150(2)
_diffrn_measured_fraction_theta_full 0.812
_diffrn_measured_fraction_theta_max 0.812
_diffrn_measurement_device_type 'Nonius Kappa CCD'
_diffrn_measurement_method 'phi and omega scans'
_diffrn_radiation_monochromator graphite
_diffrn_radiation_source 'fine-focus sealed tube'
_diffrn_radiation_type MoK\a
_diffrn_radiation_wavelength 0.71073
_diffrn_reflns_av_R_equivalents 0.025
_diffrn_reflns_av_sigmaI/netI 0.0568
_diffrn_reflns_limit_h_max 11
_diffrn_reflns_limit_h_min 0
_diffrn_reflns_limit_k_max 14
_diffrn_reflns_limit_k_min -13
_diffrn_reflns_limit_l_max 22
_diffrn_reflns_limit_l_min -22
_diffrn_reflns_number 8325
_diffrn_reflns_theta_full 30.50
_diffrn_reflns_theta_max 30.50
_diffrn_reflns_theta_min 2.52
_diffrn_standards_decay_% 0
_diffrn_standards_number 0
_exptl_absorpt_coefficient_mu 0.106
_exptl_absorpt_correction_type none
_exptl_crystal_colour colourless
_exptl_crystal_density_diffrn 1.040
_exptl_crystal_density_method 'not measured'
_exptl_crystal_description rod
_exptl_crystal_F_000 504
_exptl_crystal_size_max 0.60
_exptl_crystal_size_mid 0.15
_exptl_crystal_size_min 0.10
_refine_diff_density_max 0.312
_refine_diff_density_min -0.197
_refine_diff_density_rms 0.044
_refine_ls_extinction_method none
_refine_ls_goodness_of_fit_ref 1.057
_refine_ls_hydrogen_treatment constr
_refine_ls_matrix_type full
_refine_ls_number_parameters 142
_refine_ls_number_reflns 3578
_refine_ls_number_restraints 0
_refine_ls_restrained_S_all 1.057
_refine_ls_R_factor_all 0.0838
_refine_ls_R_factor_gt 0.0563
_refine_ls_shift/su_max 0.001
_refine_ls_shift/su_mean 0.000
_refine_ls_structure_factor_coef Fsqd
_refine_ls_weighting_details 'calc w=1/[\s^2^(Fo^2^)+(0.0286P)^2^+0.8495P] where P=(Fo^2^+2Fc^2^)/3'
_refine_ls_weighting_scheme calc
_refine_ls_wR_factor_gt 0.1045
_refine_ls_wR_factor_ref 0.1157
_reflns_number_gt 2676
_reflns_number_total 3578
_reflns_threshold_expression I>2sigma(I)
_cod_data_source_file b501502b.txt
_cod_data_source_block gr114
_cod_original_sg_symbol_H-M P21/n
_cod_database_code 7008329

loop_
_symmetry_equiv_pos_as_xyz
'x, y, z'
'-x+1/2, y+1/2, -z+1/2'
'-x, -y, -z'
'x-1/2, -y-1/2, z-1/2'

loop_
_atom_site_label
_atom_site_type_symbol
_atom_site_fract_x
_atom_site_fract_y
_atom_site_fract_z
_atom_site_U_iso_or_equiv
_atom_site_adp_type
_atom_site_occupancy
_atom_site_symmetry_multiplicity
_atom_site_calc_flag
_atom_site_refinement_flags
_atom_site_disorder_assembly
_atom_site_disorder_group
Mg1 Mg 0.57559(6) -0.06815(5) 0.43102(3) 0.01887(14) Uani 1 1 d . . .
O1 O 0.56190(12) 0.11443(11) 0.47897(6) 0.0202(2) Uani 1 1 d . . .
O2 O 0.43896(13) -0.05776(13) 0.32904(7) 0.0291(3) Uani 1 1 d . . .
C1 C 0.62441(18) 0.24009(16) 0.45379(10) 0.0211(3) Uani 1 1 d . . .
C2 C 0.7588(2) 0.2137(2) 0.39950(11) 0.0333(4) Uani 1 1 d . . .
H2A H 0.8301 0.1580 0.4299 0.050 Uiso 1 1 calc R . .
H2B H 0.8048 0.3000 0.3844 0.050 Uiso 1 1 calc R . .
H2C H 0.7280 0.1660 0.3492 0.050 Uiso 1 1 calc R . .
C3 C 0.5091(2) 0.31988(19) 0.40479(11) 0.0327(4) Uani 1 1 d . . .
H3A H 0.4807 0.2685 0.3555 0.049 Uiso 1 1 calc R . .
H3B H 0.5509 0.4072 0.3881 0.049 Uiso 1 1 calc R . .
H3C H 0.4219 0.3351 0.4394 0.049 Uiso 1 1 calc R . .
C4 C 0.6710(2) 0.32012(19) 0.53068(11) 0.0321(4) Uani 1 1 d . . .
H4A H 0.5850 0.3343 0.5664 0.048 Uiso 1 1 calc R . .
H4B H 0.7113 0.4079 0.5138 0.048 Uiso 1 1 calc R . .
H4C H 0.7466 0.2693 0.5610 0.048 Uiso 1 1 calc R . .
C5 C 0.77282(19) -0.18411(18) 0.39952(11) 0.0277(4) Uani 1 1 d . . .
C6 C 0.7338(2) -0.3299(2) 0.37632(14) 0.0421(5) Uani 1 1 d . . .
H6A H 0.8248 -0.3820 0.3683 0.063 Uiso 1 1 calc R . .
H6B H 0.6763 -0.3303 0.3250 0.063 Uiso 1 1 calc R . .
H6C H 0.6754 -0.3709 0.4208 0.063 Uiso 1 1 calc R . .
C7 C 0.8684(2) -0.1275(2) 0.32931(13) 0.0410(5) Uani 1 1 d . . .
H7A H 0.9534 -0.1870 0.3204 0.061 Uiso 1 1 calc R . .
H7B H 0.9032 -0.0368 0.3442 0.061 Uiso 1 1 calc R . .
H7C H 0.8096 -0.1224 0.2785 0.061 Uiso 1 1 calc R . .
C8 C 0.8716(2) -0.1910(2) 0.47642(13) 0.0434(5) Uani 1 1 d . . .
H8A H 0.8162 -0.2313 0.5223 0.065 Uiso 1 1 calc R . .
H8B H 0.9031 -0.0995 0.4917 0.065 Uiso 1 1 calc R . .
H8C H 0.9586 -0.2466 0.4644 0.065 Uiso 1 1 calc R . .
C9 C 0.2916(2) -0.0009(2) 0.32954(12) 0.0369(5) Uani 1 1 d . . .
H9A H 0.2860 0.0777 0.3674 0.044 Uiso 1 1 calc R . .
H9B H 0.2181 -0.0693 0.3472 0.044 Uiso 1 1 calc R . .
C10 C 0.2646(3) 0.0418(3) 0.24171(14) 0.0540(6) Uani 1 1 d . . .
H10A H 0.1582 0.0372 0.2279 0.065 Uiso 1 1 calc R . .
H10B H 0.3003 0.1352 0.2320 0.065 Uiso 1 1 calc R . .
C11 C 0.3511(3) -0.0580(3) 0.19184(13) 0.0558(7) Uani 1 1 d . . .
H11A H 0.2913 -0.1394 0.1797 0.067 Uiso 1 1 calc R . .
H11B H 0.3843 -0.0174 0.1390 0.067 Uiso 1 1 calc R . .
C12 C 0.4798(2) -0.0927(2) 0.24535(11) 0.0423(5) Uani 1 1 d . . .
H12A H 0.5025 -0.1904 0.2413 0.051 Uiso 1 1 calc R . .
H12B H 0.5681 -0.0408 0.2280 0.051 Uiso 1 1 calc R . .

loop_
_atom_site_aniso_label
_atom_site_aniso_U_11
_atom_site_aniso_U_22
_atom_site_aniso_U_33
_atom_site_aniso_U_23
_atom_site_aniso_U_13
_atom_site_aniso_U_12
Mg1 0.0194(3) 0.0210(3) 0.0162(2) -0.0017(2) 0.00099(19) 0.0002(2)
O1 0.0236(6) 0.0180(6) 0.0192(5) 0.0002(4) 0.0029(4) -0.0031(4)
O2 0.0260(7) 0.0439(8) 0.0174(5) -0.0031(5) -0.0020(4) 0.0029(6)
C1 0.0253(9) 0.0178(8) 0.0201(7) 0.0014(6) -0.0007(6) -0.0033(6)
C2 0.0320(11) 0.0348(10) 0.0330(10) 0.0044(8) 0.0058(7) -0.0063(8)
C3 0.0376(11) 0.0263(9) 0.0342(10) 0.0072(8) -0.0064(8) -0.0004(8)
C4 0.0382(11) 0.0264(9) 0.0316(9) -0.0024(7) -0.0037(8) -0.0058(8)
C5 0.0219(9) 0.0308(10) 0.0304(9) -0.0055(7) 0.0030(7) 0.0027(7)
C6 0.0390(12) 0.0327(11) 0.0545(13) -0.0126(9) 0.0055(9) 0.0064(9)
C7 0.0307(11) 0.0497(13) 0.0425(11) -0.0102(10) 0.0136(8) 0.0011(9)
C8 0.0291(11) 0.0569(14) 0.0444(12) -0.0053(10) -0.0050(9) 0.0099(9)
C9 0.0277(11) 0.0513(13) 0.0317(10) 0.0024(9) -0.0029(8) 0.0051(9)
C10 0.0588(15) 0.0627(16) 0.0406(12) 0.0062(11) -0.0184(11) 0.0126(12)
C11 0.0600(15) 0.0795(18) 0.0280(10) -0.0029(11) -0.0144(10) 0.0022(13)
C12 0.0468(13) 0.0611(14) 0.0190(8) -0.0047(9) 0.0009(8) 0.0031(10)

loop_
_atom_type_symbol
_atom_type_description
_atom_type_scat_dispersion_real
_atom_type_scat_dispersion_imag
_atom_type_scat_source
Mg Mg 0.0486 0.0363 'International Tables Vol C Tables 4.2.6.8 and 6.1.1.4'
O O 0.0106 0.0060 'International Tables Vol C Tables 4.2.6.8 and 6.1.1.4'
C C 0.0033 0.0016 'International Tables Vol C Tables 4.2.6.8 and 6.1.1.4'
H H 0.0000 0.0000 'International Tables Vol C Tables 4.2.6.8 and 6.1.1.4'

loop_
_geom_angle_atom_site_label_1
_geom_angle_atom_site_label_2
_geom_angle_atom_site_label_3
_geom_angle
_geom_angle_site_symmetry_1
_geom_angle_site_symmetry_3
_geom_angle_publ_flag
O1 Mg1 O1 83.22(5) . 3_656 ?
O1 Mg1 O2 103.38(5) . . ?
O1 Mg1 O2 102.91(5) 3_656 . ?
O1 Mg1 C5 128.69(6) . . ?
O1 Mg1 C5 124.61(6) 3_656 . ?
O2 Mg1 C5 109.26(6) . . ?
O1 Mg1 Mg1 41.63(3) . 3_656 ?
O1 Mg1 Mg1 41.59(3) 3_656 3_656 ?
O2 Mg1 Mg1 107.71(4) . 3_656 ?
C5 Mg1 Mg1 142.92(6) . 3_656 ?
C1 O1 Mg1 131.44(9) . . ?
C1 O1 Mg1 131.69(9) . 3_656 ?
Mg1 O1 Mg1 96.78(5) . 3_656 ?
C12 O2 C9 109.51(13) . . ?
C12 O2 Mg1 125.67(11) . . ?
C9 O2 Mg1 124.54(10) . . ?
O1 C1 C2 109.44(13) . . ?
O1 C1 C3 109.06(13) . . ?
C2 C1 C3 109.57(14) . . ?
O1 C1 C4 109.11(13) . . ?
C2 C1 C4 109.64(14) . . ?
C3 C1 C4 110.00(14) . . ?
C1 C2 H2A 109.5 . . ?
C1 C2 H2B 109.5 . . ?
H2A C2 H2B 109.5 . . ?
C1 C2 H2C 109.5 . . ?
H2A C2 H2C 109.5 . . ?
H2B C2 H2C 109.5 . . ?
C1 C3 H3A 109.5 . . ?
C1 C3 H3B 109.5 . . ?
H3A C3 H3B 109.5 . . ?
C1 C3 H3C 109.5 . . ?
H3A C3 H3C 109.5 . . ?
H3B C3 H3C 109.5 . . ?
C1 C4 H4A 109.5 . . ?
C1 C4 H4B 109.5 . . ?
H4A C4 H4B 109.5 . . ?
C1 C4 H4C 109.5 . . ?
H4A C4 H4C 109.5 . . ?
H4B C4 H4C 109.5 . . ?
C6 C5 C8 106.95(16) . . ?
C6 C5 C7 107.01(16) . . ?
C8 C5 C7 106.72(16) . . ?
C6 C5 Mg1 111.29(12) . . ?
C8 C5 Mg1 108.12(12) . . ?
C7 C5 Mg1 116.29(13) . . ?
C5 C6 H6A 109.5 . . ?
C5 C6 H6B 109.5 . . ?
H6A C6 H6B 109.5 . . ?
C5 C6 H6C 109.5 . . ?
H6A C6 H6C 109.5 . . ?
H6B C6 H6C 109.5 . . ?
C5 C7 H7A 109.5 . . ?
C5 C7 H7B 109.5 . . ?
H7A C7 H7B 109.5 . . ?
C5 C7 H7C 109.5 . . ?
H7A C7 H7C 109.5 . . ?
H7B C7 H7C 109.5 . . ?
C5 C8 H8A 109.5 . . ?
C5 C8 H8B 109.5 . . ?
H8A C8 H8B 109.5 . . ?
C5 C8 H8C 109.5 . . ?
H8A C8 H8C 109.5 . . ?
H8B C8 H8C 109.5 . . ?
O2 C9 C10 104.69(16) . . ?
O2 C9 H9A 110.8 . . ?
C10 C9 H9A 110.8 . . ?
O2 C9 H9B 110.8 . . ?
C10 C9 H9B 110.8 . . ?
H9A C9 H9B 108.9 . . ?
C11 C10 C9 103.85(18) . . ?
C11 C10 H10A 111.0 . . ?
C9 C10 H10A 111.0 . . ?
C11 C10 H10B 111.0 . . ?
C9 C10 H10B 111.0 . . ?
H10A C10 H10B 109.0 . . ?
C12 C11 C10 104.35(17) . . ?
C12 C11 H11A 110.9 . . ?
C10 C11 H11A 110.9 . . ?
C12 C11 H11B 110.9 . . ?
C10 C11 H11B 110.9 . . ?
H11A C11 H11B 108.9 . . ?
O2 C12 C11 106.78(17) . . ?
O2 C12 H12A 110.4 . . ?
C11 C12 H12A 110.4 . . ?
O2 C12 H12B 110.4 . . ?
C11 C12 H12B 110.4 . . ?
H12A C12 H12B 108.6 . . ?

loop_
_geom_bond_atom_site_label_1
_geom_bond_atom_site_label_2
_geom_bond_distance
_geom_bond_site_symmetry_2
_geom_bond_publ_flag
Mg1 O1 1.9679(12) . ?
Mg1 O1 1.9692(12) 3_656 ?
Mg1 O2 2.0640(12) . ?
Mg1 C5 2.1821(18) . ?
Mg1 Mg1 2.9438(10) 3_656 ?
O1 C1 1.4243(19) . ?
O1 Mg1 1.9692(12) 3_656 ?
O2 C12 1.445(2) . ?
O2 C9 1.448(2) . ?
C1 C2 1.523(2) . ?
C1 C3 1.529(2) . ?
C1 C4 1.533(2) . ?
C2 H2A 0.9800 . ?
C2 H2B 0.9800 . ?
C2 H2C 0.9800 . ?
C3 H3A 0.9800 . ?
C3 H3B 0.9800 . ?
C3 H3C 0.9800 . ?
C4 H4A 0.9800 . ?
C4 H4B 0.9800 . ?
C4 H4C 0.9800 . ?
C5 C6 1.530(3) . ?
C5 C8 1.533(2) . ?
C5 C7 1.533(3) . ?
C6 H6A 0.9800 . ?
C6 H6B 0.9800 . ?
C6 H6C 0.9800 . ?
C7 H7A 0.9800 . ?
C7 H7B 0.9800 . ?
C7 H7C 0.9800 . ?
C8 H8A 0.9800 . ?
C8 H8B 0.9800 . ?
C8 H8C 0.9800 . ?
C9 C10 1.502(3) . ?
C9 H9A 0.9900 . ?
C9 H9B 0.9900 . ?
C10 C11 1.496(3) . ?
C10 H10A 0.9900 . ?
C10 H10B 0.9900 . ?
C11 C12 1.491(3) . ?
C11 H11A 0.9900 . ?
C11 H11B 0.9900 . ?
C12 H12A 0.9900 . ?
C12 H12B 0.9900 . ?

loop_
_geom_torsion_atom_site_label_1
_geom_torsion_atom_site_label_2
_geom_torsion_atom_site_label_3
_geom_torsion_atom_site_label_4
_geom_torsion
_geom_torsion_site_symmetry_1
_geom_torsion_site_symmetry_2
_geom_torsion_site_symmetry_3
_geom_torsion_site_symmetry_4
_geom_torsion_publ_flag
O1 Mg1 O1 C1 -176.86(15) 3_656 . . . ?
O2 Mg1 O1 C1 -75.15(13) . . . . ?
C5 Mg1 O1 C1 53.54(15) . . . . ?
Mg1 Mg1 O1 C1 -176.86(15) 3_656 . . . ?
O1 Mg1 O1 Mg1 0.0 3_656 . . 3_656 ?
O2 Mg1 O1 Mg1 101.71(6) . . . 3_656 ?
C5 Mg1 O1 Mg1 -129.61(8) . . . 3_656 ?
O1 Mg1 O2 C12 126.42(15) . . . . ?
O1 Mg1 O2 C12 -147.60(15) 3_656 . . . ?
C5 Mg1 O2 C12 -13.39(17) . . . . ?
Mg1 Mg1 O2 C12 169.48(14) 3_656 . . . ?
O1 Mg1 O2 C9 -46.91(15) . . . . ?
O1 Mg1 O2 C9 39.08(15) 3_656 . . . ?
C5 Mg1 O2 C9 173.29(14) . . . . ?
Mg1 Mg1 O2 C9 -3.84(15) 3_656 . . . ?
Mg1 O1 C1 C2 -22.11(19) . . . . ?
Mg1 O1 C1 C2 162.07(11) 3_656 . . . ?
Mg1 O1 C1 C3 97.75(15) . . . . ?
Mg1 O1 C1 C3 -78.07(16) 3_656 . . . ?
Mg1 O1 C1 C4 -142.07(12) . . . . ?
Mg1 O1 C1 C4 42.11(18) 3_656 . . . ?
O1 Mg1 C5 C6 171.11(12) . . . . ?
O1 Mg1 C5 C6 59.47(15) 3_656 . . . ?
O2 Mg1 C5 C6 -62.44(14) . . . . ?
Mg1 Mg1 C5 C6 113.02(14) 3_656 . . . ?
O1 Mg1 C5 C8 53.94(16) . . . . ?
O1 Mg1 C5 C8 -57.71(15) 3_656 . . . ?
O2 Mg1 C5 C8 -179.62(12) . . . . ?
Mg1 Mg1 C5 C8 -4.15(19) 3_656 . . . ?
O1 Mg1 C5 C7 -66.02(15) . . . . ?
O1 Mg1 C5 C7 -177.67(12) 3_656 . . . ?
O2 Mg1 C5 C7 60.42(15) . . . . ?
Mg1 Mg1 C5 C7 -124.11(13) 3_656 . . . ?
C12 O2 C9 C10 -19.0(2) . . . . ?
Mg1 O2 C9 C10 155.21(14) . . . . ?
O2 C9 C10 C11 31.3(2) . . . . ?
C9 C10 C11 C12 -31.8(3) . . . . ?
C9 O2 C12 C11 -1.0(2) . . . . ?
Mg1 O2 C12 C11 -175.13(15) . . . . ?
C10 C11 C12 O2 20.6(3) . . . . ?
